data_4061236
_journal_name_full Organometallics
_journal_paper_doi 10.1021/om049367t
_journal_year 2004
_chemical_formula_sum 'C46 H46 Br2 N4 Ni2'
_chemical_formula_weight 932.11
_space_group_IT_number 14
_symmetry_cell_setting monoclinic
_symmetry_space_group_name_Hall '-P 2yn'
_symmetry_space_group_name_H-M 'P 1 21/n 1'
_cell_angle_alpha 90.00
_cell_angle_beta 100.503(5)
_cell_angle_gamma 90.00
_cell_formula_units_Z 2
_cell_length_a 9.208(3)
_cell_length_b 11.424(3)
_cell_length_c 20.779(6)
_cell_measurement_temperature 293(2)
_cell_volume 2149.2(11)
_diffrn_ambient_temperature 293(2)
_exptl_crystal_density_diffrn 1.440
_cod_depositor_comments
;
The following automatic conversions were performed:
'_symmetry_cell_setting' value 'Monoclinic' changed to 'monoclinic'
according to '/home/saulius/struct/CIF-dictionaries/cif_core.dic'
dictionary named 'cif_core.dic' version 2.4.1 from 2010-06-29.

Automatic conversion script
Id: cif_fix_enum 1527 2010-12-29 10:47:43Z saulius 
;
_cod_original_sg_symbol_H-M 'P 21/n'
_cod_database_code 4061236

loop_
_symmetry_equiv_pos_as_xyz
'x, y, z'
'-x+1/2, y+1/2, -z+1/2'
'-x, -y, -z'
'x-1/2, -y-1/2, z-1/2'

loop_
_atom_site_label
_atom_site_type_symbol
_atom_site_fract_x
_atom_site_fract_y
_atom_site_fract_z
_atom_site_U_iso_or_equiv
_atom_site_adp_type
_atom_site_occupancy
_atom_site_symmetry_multiplicity
_atom_site_calc_flag
_atom_site_refinement_flags
_atom_site_disorder_assembly
_atom_site_disorder_group
Ni1 Ni 0.48581(6) 0.53604(5) 0.07834(2) 0.04917(19) Uani 1 1 d . . .
Br1 Br 0.35554(6) 0.40188(5) -0.00428(2) 0.0701(2) Uani 1 1 d . . .
N1 N 0.3600(4) 0.6507(4) 0.11004(18) 0.0522(9) Uani 1 1 d . . .
N2 N 0.5534(5) 0.4703(3) 0.16168(18) 0.0598(10) Uani 1 1 d . . .
C1 C 0.3070(5) 0.7508(5) 0.0708(2) 0.0563(11) Uani 1 1 d . . .
C2 C 0.3983(6) 0.8491(5) 0.0741(2) 0.0618(12) Uani 1 1 d . . .
C3 C 0.3467(8) 0.9458(6) 0.0371(3) 0.0811(17) Uani 1 1 d . . .
H3A H 0.4056 1.0122 0.0387 0.097 Uiso 1 1 calc R . .
C4 C 0.2089(10) 0.9451(8) -0.0021(3) 0.099(2) Uani 1 1 d . . .
H4A H 0.1757 1.0107 -0.0270 0.119 Uiso 1 1 calc R . .
C5 C 0.1213(8) 0.8491(8) -0.0046(3) 0.096(2) Uani 1 1 d . . .
H5A H 0.0279 0.8501 -0.0309 0.115 Uiso 1 1 calc R . .
C6 C 0.1688(6) 0.7491(6) 0.0314(3) 0.0756(16) Uani 1 1 d . . .
C7 C 0.0716(7) 0.6425(8) 0.0271(4) 0.108(2) Uani 1 1 d . . .
H7A H 0.1211 0.5822 0.0550 0.162 Uiso 1 1 calc R . .
H7B H 0.0510 0.6150 -0.0173 0.162 Uiso 1 1 calc R . .
H7C H -0.0193 0.6623 0.0409 0.162 Uiso 1 1 calc R . .
C8 C 0.5463(7) 0.8515(5) 0.1185(3) 0.0832(17) Uani 1 1 d . . .
H8A H 0.5645 0.7773 0.1402 0.125 Uiso 1 1 calc R . .
H8B H 0.5474 0.9121 0.1506 0.125 Uiso 1 1 calc R . .
H8C H 0.6217 0.8665 0.0932 0.125 Uiso 1 1 calc R . .
C9 C 0.3208(5) 0.6407(5) 0.1668(2) 0.0641(13) Uani 1 1 d . . .
H9A H 0.2527 0.6953 0.1762 0.077 Uiso 1 1 calc R . .
C10 C 0.3698(7) 0.5561(6) 0.2162(3) 0.0835(8) Uani 1 1 d D . .
C11 C 0.3024(7) 0.5582(5) 0.2716(2) 0.0835(8) Uani 1 1 d D . .
H11A H 0.2238 0.6088 0.2727 0.100 Uiso 1 1 calc R . .
C12 C 0.3511(7) 0.4865(5) 0.3242(3) 0.0835(8) Uani 1 1 d D . .
H12A H 0.3015 0.4857 0.3594 0.100 Uiso 1 1 calc R . .
C13 C 0.4711(7) 0.4166(6) 0.3253(3) 0.0835(8) Uani 1 1 d D . .
H13A H 0.5066 0.3714 0.3620 0.100 Uiso 1 1 calc R . .
C14 C 0.5397(7) 0.4130(6) 0.2720(2) 0.0835(8) Uani 1 1 d D . .
H14A H 0.6223 0.3655 0.2737 0.100 Uiso 1 1 calc R . .
C15 C 0.4894(7) 0.4790(5) 0.2146(3) 0.0835(8) Uani 1 1 d D . .
C16 C 0.6843(10) 0.4007(6) 0.1652(3) 0.1100(12) Uani 1 1 d D . .
C17 C 0.8199(9) 0.4584(7) 0.1774(3) 0.1100(12) Uani 1 1 d D . .
C18 C 0.9478(9) 0.3948(6) 0.1785(3) 0.1100(12) Uani 1 1 d D . .
H18A H 1.0393 0.4318 0.1861 0.132 Uiso 1 1 calc R . .
C19 C 0.9378(10) 0.2762(6) 0.1682(3) 0.1100(12) Uani 1 1 d D . .
H19A H 1.0244 0.2338 0.1691 0.132 Uiso 1 1 calc R . .
C20 C 0.8073(9) 0.2181(7) 0.1568(3) 0.1100(12) Uani 1 1 d D . .
H20A H 0.8051 0.1374 0.1508 0.132 Uiso 1 1 calc R . .
C21 C 0.6768(9) 0.2807(6) 0.1541(3) 0.1100(12) Uani 1 1 d D . .
C22 C 0.5286(14) 0.2214(7) 0.1409(4) 0.157(5) Uani 1 1 d . . .
H22A H 0.5417 0.1392 0.1341 0.235 Uiso 1 1 calc R . .
H22B H 0.4692 0.2547 0.1025 0.235 Uiso 1 1 calc R . .
H22C H 0.4803 0.2323 0.1777 0.235 Uiso 1 1 calc R . .
C23 C 0.8312(7) 0.5874(7) 0.1889(3) 0.096(2) Uani 1 1 d . . .
H23A H 0.9331 0.6105 0.1961 0.144 Uiso 1 1 calc R . .
H23B H 0.7897 0.6069 0.2267 0.144 Uiso 1 1 calc R . .
H23C H 0.7780 0.6278 0.1514 0.144 Uiso 1 1 calc R . .

loop_
_atom_site_aniso_label
_atom_site_aniso_U_11
_atom_site_aniso_U_22
_atom_site_aniso_U_33
_atom_site_aniso_U_23
_atom_site_aniso_U_13
_atom_site_aniso_U_12
Ni1 0.0584(3) 0.0559(4) 0.0343(3) -0.0034(2) 0.0113(2) -0.0008(3)
Br1 0.0696(3) 0.0923(4) 0.0520(3) -0.0166(3) 0.0203(2) -0.0332(3)
N1 0.050(2) 0.063(2) 0.0458(19) -0.0091(17) 0.0148(15) -0.0047(17)
N2 0.092(3) 0.050(2) 0.0363(18) -0.0015(16) 0.0076(18) -0.007(2)
C1 0.052(2) 0.072(3) 0.048(2) -0.011(2) 0.0169(19) 0.009(2)
C2 0.067(3) 0.062(3) 0.060(3) -0.010(2) 0.021(2) 0.008(2)
C3 0.109(5) 0.071(4) 0.072(4) -0.004(3) 0.041(4) 0.016(3)
C4 0.123(6) 0.116(6) 0.063(4) 0.012(4) 0.027(4) 0.059(5)
C5 0.077(4) 0.135(7) 0.073(4) -0.008(4) 0.008(3) 0.038(5)
C6 0.057(3) 0.103(5) 0.066(3) -0.012(3) 0.011(2) 0.015(3)
C7 0.053(3) 0.141(7) 0.124(6) -0.020(5) 0.000(3) -0.009(4)
C8 0.082(4) 0.065(3) 0.101(5) -0.014(3) 0.012(3) -0.013(3)
C9 0.051(2) 0.087(4) 0.060(3) -0.018(3) 0.024(2) -0.012(2)
C10 0.112(2) 0.0918(19) 0.0499(11) -0.0046(12) 0.0250(13) -0.0421(15)
C11 0.112(2) 0.0918(19) 0.0499(11) -0.0046(12) 0.0250(13) -0.0421(15)
C12 0.112(2) 0.0918(19) 0.0499(11) -0.0046(12) 0.0250(13) -0.0421(15)
C13 0.112(2) 0.0918(19) 0.0499(11) -0.0046(12) 0.0250(13) -0.0421(15)
C14 0.112(2) 0.0918(19) 0.0499(11) -0.0046(12) 0.0250(13) -0.0421(15)
C15 0.112(2) 0.0918(19) 0.0499(11) -0.0046(12) 0.0250(13) -0.0421(15)
C16 0.163(3) 0.104(2) 0.0589(14) 0.0054(16) 0.0090(19) 0.057(2)
C17 0.163(3) 0.104(2) 0.0589(14) 0.0054(16) 0.0090(19) 0.057(2)
C18 0.163(3) 0.104(2) 0.0589(14) 0.0054(16) 0.0090(19) 0.057(2)
C19 0.163(3) 0.104(2) 0.0589(14) 0.0054(16) 0.0090(19) 0.057(2)
C20 0.163(3) 0.104(2) 0.0589(14) 0.0054(16) 0.0090(19) 0.057(2)
C21 0.163(3) 0.104(2) 0.0589(14) 0.0054(16) 0.0090(19) 0.057(2)
C22 0.305(15) 0.066(4) 0.084(5) 0.006(4) -0.005(7) -0.048(7)
C23 0.071(4) 0.127(6) 0.083(4) -0.023(4) -0.006(3) -0.009(4)

loop_
_geom_bond_atom_site_label_1
_geom_bond_atom_site_label_2
_geom_bond_distance
_geom_bond_site_symmetry_2
_geom_bond_publ_flag
Ni1 N2 1.886(4) . ?
Ni1 N1 1.942(4) . ?
Ni1 Br1 2.4135(8) 3_665 ?
Ni1 Br1 2.4464(8) . ?
Br1 Ni1 2.4135(8) 3_665 ?
N1 C9 1.299(6) . ?
N1 C1 1.437(6) . ?
N2 C15 1.343(7) . ?
N2 C16 1.435(9) . ?
C1 C6 1.382(7) . ?
C1 C2 1.397(7) . ?
C2 C3 1.380(8) . ?
C2 C8 1.500(8) . ?
C3 C4 1.378(10) . ?
C3 H3A 0.9300 . ?
C4 C5 1.357(11) . ?
C4 H4A 0.9300 . ?
C5 C6 1.392(10) . ?
C5 H5A 0.9300 . ?
C6 C7 1.504(10) . ?
C7 H7A 0.9600 . ?
C7 H7B 0.9600 . ?
C7 H7C 0.9600 . ?
C8 H8A 0.9600 . ?
C8 H8B 0.9600 . ?
C8 H8C 0.9600 . ?
C9 C10 1.422(8) . ?
C9 H9A 0.9300 . ?
C10 C11 1.404(6) . ?
C10 C15 1.416(7) . ?
C11 C12 1.374(7) . ?
C11 H11A 0.9300 . ?
C12 C13 1.360(7) . ?
C12 H12A 0.9300 . ?
C13 C14 1.371(6) . ?
C13 H13A 0.9300 . ?
C14 C15 1.415(7) . ?
C14 H14A 0.9300 . ?
C16 C21 1.389(8) . ?
C16 C17 1.394(8) . ?
C17 C18 1.381(7) . ?
C17 C23 1.494(10) . ?
C18 C19 1.372(7) . ?
C18 H18A 0.9300 . ?
C19 C20 1.355(8) . ?
C19 H19A 0.9300 . ?
C20 C21 1.391(7) . ?
C20 H20A 0.9300 . ?
C21 C22 1.503(12) . ?
C22 H22A 0.9600 . ?
C22 H22B 0.9600 . ?
C22 H22C 0.9600 . ?
C23 H23A 0.9600 . ?
C23 H23B 0.9600 . ?
C23 H23C 0.9600 . ?
